data_1552322
loop_
_publ_author_name
'Sherburn, Michael'
'George, Josemon'
'Ward, Jas S.'

_publ_section_title
;
 A General Synthesis of Dendralenes
;
_journal_name_full 'Chemical Science'
_journal_paper_doi 10.1039/C9SC03976G
_journal_year 2019
_chemical_formula_sum 'C18 H15 Br'
_chemical_formula_weight 311.21
_space_group_crystal_system triclinic
_space_group_IT_number 2
_space_group_name_Hall '-P 1'
_space_group_name_H-M_alt 'P -1'
_symmetry_cell_setting triclinic
_symmetry_space_group_name_Hall '-P 1'
_symmetry_space_group_name_H-M 'P -1'
_atom_sites_solution_hydrogens geom
_atom_sites_solution_primary direct
_atom_sites_solution_secondary difmap
_audit_creation_date 2018-02-09
_audit_creation_method 'CrysAlisPro 1.171.38.46 (Rigaku OD, 2015)'
_audit_update_record
;
2019-03-12 deposited with the CCDC.    2019-09-11 downloaded from the CCDC.
;
_cell_angle_alpha 76.964(3)
_cell_angle_beta 79.006(3)
_cell_angle_gamma 64.023(3)
_cell_formula_units_Z 4
_cell_length_a 9.6214(3)
_cell_length_b 10.8141(3)
_cell_length_c 15.9731(5)
_cell_measurement_reflns_used 14713
_cell_measurement_temperature 150.01(10)
_cell_measurement_theta_max 73.4650
_cell_measurement_theta_min 4.9940
_cell_volume 1447.50(9)
_computing_cell_refinement 'CrysAlisPro 1.171.38.46 (Rigaku OD, 2015)'
_computing_data_collection 'CrysAlisPro 1.171.38.46 (Rigaku OD, 2015)'
_computing_data_reduction 'CrysAlisPro 1.171.38.46 (Rigaku OD, 2015)'
_computing_molecular_graphics 'SHELXLE (C. B. H\~A1/4bschle et al.,2011)'
_computing_publication_material 'publCIF (Westrip, 2010)'
_computing_structure_refinement 'SHELXL-97 (Sheldrick, 2015)'
_computing_structure_solution 'SHELXT (Sheldrick, 2015)'
_diffrn_ambient_environment N~2~
_diffrn_ambient_temperature 150.01(10)
_diffrn_detector 'CCD plate'
_diffrn_detector_area_resol_mean 8.1297
_diffrn_detector_type EosS2
_diffrn_measured_fraction_theta_full 0.9877
_diffrn_measured_fraction_theta_max 0.9983
_diffrn_measurement_details
;
List of Runs (angles in degrees, time in seconds):

  # Type    Start    End  Width  t~exp~   \w     \q     \k     \f   Frames
#--------------------------------------------------------------------------
  1  \w    -64.00  31.00   1.00    1.00    --  -37.04  77.00  60.00   95
  2  \w     29.00  96.00   1.00    1.00    --   37.04-135.00  78.00   67
  3  \w     23.00  90.00   1.00    1.00    --   37.04-125.00 -90.00   67
  4  \w    -34.00  66.00   1.00    1.00    --   37.04 -19.00 -60.00  100
  5  \w    -31.00  64.00   1.00    1.00    --   37.04 -77.00 -60.00   95
  6  \w    -31.00  64.00   1.00    1.00    --   37.04 -77.00 -90.00   95
  7  \w     23.00  90.00   1.00    1.00    --   37.04-125.00-150.00   67
  8  \w     23.00  90.00   1.00    1.00    --   37.04-125.00-120.00   67
  9  \w     20.00 104.00   1.00    1.00    --   37.04  57.00 -30.00   84
 10  \w    -34.00  66.00   1.00    1.00    --   37.04 -19.00 150.00  100
 11  \w     10.00 105.00   1.00    1.00    --   37.04  77.00  90.00   95
 12  \w      1.00  76.00   1.00    1.00    --   37.04 -99.00 150.00   75
 13  \w     92.00 178.00   1.00    1.41    --  111.00  38.00-120.00   86
 14  \w     44.00 131.00   1.00    1.41    --  111.00 -64.00 120.00   87
 15  \w     42.00 130.00   1.00    1.41    --  111.00 -38.00-120.00   88
 16  \w     41.00 116.00   1.00    1.41    --  111.00-111.00 -60.00   75
 17  \w     43.00 138.00   1.00    1.41    --  111.00 -77.00-180.00   95
 18  \w    100.00 178.00   1.00    1.41    --  111.00 111.00 -30.00   78
 19  \w     84.00 178.00   1.00    1.41    --  111.00  77.00  30.00   94
 20  \w     43.00 138.00   1.00    1.41    --  111.00 -77.00  90.00   95
 21  \w     41.00 116.00   1.00    1.41    --  111.00-111.00 120.00   75
 22  \w     43.00 138.00   1.00    1.41    --  111.00 -77.00 -30.00   95
 23  \w     43.00 128.00   1.00    1.41    --  111.00 -50.00 -60.00   85
 24  \w     43.00 128.00   1.00    1.41    --  111.00 -50.00  60.00   85
 25  \w     65.00 178.00   1.00    1.41    --  111.00  12.00 -60.00  113
 26  \w     41.00 116.00   1.00    1.41    --  111.00-111.00  90.00   75
 27  \w     41.00 157.00   1.00    1.41    --  111.00 -12.00-120.00  116
 28  \w     94.00 178.00   1.00    1.41    --  111.00  50.00-180.00   84
 29  \w     44.00 131.00   1.00    1.41    --  111.00 -64.00  60.00   87
 30  \w     57.00 150.00   1.00    1.41    --  111.00 178.00 -30.00   93
 31  \w     94.00 178.00   1.00    1.41    --  111.00  50.00 150.00   84
 32  \w     43.00 138.00   1.00    1.41    --  111.00 -77.00 -90.00   95
 33  \w     43.00 126.00   1.00    1.41    --  111.00-135.00  78.00   83
 34  \w     42.00 130.00   1.00    1.41    --  111.00 -38.00  60.00   88
 35  \w     84.00 178.00   1.00    1.41    --  111.00  77.00 -60.00   94
 36  \w     84.00 178.00   1.00    1.41    --  111.00  77.00   0.00   94
 37  \w     41.00 116.00   1.00    1.41    --  111.00-111.00 -90.00   75
 38  \w     44.00 131.00   1.00    1.41    --  111.00 -64.00-150.00   87
 39  \w     41.00 116.00   1.00    1.41    --  111.00-111.00-180.00   75
 40  \w    100.00 178.00   1.00    1.41    --  111.00 111.00   0.00   78
 41  \w     92.00 178.00   1.00    1.41    --  111.00  38.00-180.00   86
 42  \w     91.00 178.00   1.00    1.41    --  111.00  64.00 -60.00   87
 43  \w     91.00 178.00   1.00    1.41    --  111.00  64.00  60.00   87
 44  \w     92.00 178.00   1.00    1.41    --  111.00  38.00 120.00   86
 45  \w     10.00 105.00   1.00    1.00    --   37.04  77.00-150.00   95
 46  \w     20.00 104.00   1.00    1.00    --   37.04  57.00  30.00   84
 47  \w     18.00 106.00   1.00    1.00    --   37.04  38.00 -30.00   88
 48  \w     20.00 104.00   1.00    1.00    --   37.04  57.00-180.00   84
 49  \w      1.00  27.00   1.00    1.00    --   37.04  93.00-111.18   26
;
_diffrn_measurement_device 'four-circle diffractometer'
_diffrn_measurement_device_type 'SuperNova, Dual, Cu at zero, EosS2'
_diffrn_measurement_method '\w scans'
_diffrn_orient_matrix_type 'CrysAlisPro convention (1999,Acta A55,543-557)'
_diffrn_orient_matrix_UB_11 0.1312224000
_diffrn_orient_matrix_UB_12 -0.1358880000
_diffrn_orient_matrix_UB_13 0.0371924000
_diffrn_orient_matrix_UB_21 0.0731299000
_diffrn_orient_matrix_UB_22 -0.0268625000
_diffrn_orient_matrix_UB_23 -0.0923393000
_diffrn_orient_matrix_UB_31 0.0975226000
_diffrn_orient_matrix_UB_32 0.0811972000
_diffrn_orient_matrix_UB_33 0.0000124000
_diffrn_radiation_monochromator mirror
_diffrn_radiation_probe x-ray
_diffrn_radiation_type 'Cu K\a'
_diffrn_radiation_wavelength 1.54184
_diffrn_reflns_av_R_equivalents 0.0413
_diffrn_reflns_av_sigmaI/netI 0.0397
_diffrn_reflns_limit_h_max 11
_diffrn_reflns_limit_h_min -11
_diffrn_reflns_limit_k_max 13
_diffrn_reflns_limit_k_min -12
_diffrn_reflns_limit_l_max 19
_diffrn_reflns_limit_l_min -19
_diffrn_reflns_number 29490
_diffrn_reflns_theta_full 74.3338
_diffrn_reflns_theta_max 73.6842
_diffrn_reflns_theta_min 4.6085
_diffrn_source 'micro-focus sealed X-ray tube'
_diffrn_source_type 'SuperNova (Cu) X-ray Source'
_exptl_absorpt_coefficient_mu 3.711
_exptl_absorpt_correction_T_max 1.00000
_exptl_absorpt_correction_T_min 0.68216
_exptl_absorpt_correction_type multi-scan
_exptl_absorpt_process_details
;
CrysAlisPro 1.171.38.46 (Rigaku Oxford Diffraction, 2015)
Empirical absorption correction using spherical harmonics,
 implemented in SCALE3 ABSPACK scaling algorithm.
;
_exptl_crystal_colour yellow
_exptl_crystal_density_diffrn 1.428
_exptl_crystal_density_method 'not measured'
_exptl_crystal_description prism
_exptl_crystal_F_000 632
_exptl_crystal_size_max 0.378
_exptl_crystal_size_mid 0.153
_exptl_crystal_size_min 0.092
_refine_diff_density_max 1.825
_refine_diff_density_min -0.897
_refine_diff_density_rms 0.144
_refine_ls_extinction_method none
_refine_ls_goodness_of_fit_ref 1.086
_refine_ls_hydrogen_treatment constr
_refine_ls_matrix_type full
_refine_ls_number_parameters 343
_refine_ls_number_reflns 5613
_refine_ls_number_restraints 0
_refine_ls_restrained_S_all 1.086
_refine_ls_R_factor_all 0.0937
_refine_ls_R_factor_gt 0.0921
_refine_ls_shift/su_max 0.000
_refine_ls_shift/su_mean 0.000
_refine_ls_structure_factor_coef Fsqd
_refine_ls_weighting_details 'calc w=1/[\s^2^(Fo^2^)+(0.0535P)^2^+20.3749P] where P=(Fo^2^+2Fc^2^)/3'
_refine_ls_weighting_scheme calc
_refine_ls_wR_factor_gt 0.2290
_refine_ls_wR_factor_ref 0.2297
_reflns_number_gt 5389
_reflns_number_total 5613
_reflns_threshold_expression >2sigma(I)
_cod_data_source_file c9sc03976g2.cif
_cod_data_source_block she18_10sn
_cod_original_cell_volume 1447.50(7)
_cod_database_code 1552322
_publcif_datablock.id {889f31d6-380d-432e-ac66-f7cb83b3d73b}

loop_
_symmetry_equiv_pos_as_xyz
'x, y, z'
'-x, -y, -z'

loop_
_atom_site_label
_atom_site_type_symbol
_atom_site_fract_x
_atom_site_fract_y
_atom_site_fract_z
_atom_site_U_iso_or_equiv
_atom_site_adp_type
_atom_site_occupancy
_atom_site_symmetry_multiplicity
_atom_site_calc_flag
_atom_site_refinement_flags
C1 C 0.2017(10) 1.2014(10) 0.8603(6) 0.048(2) Uani 1 1 d .
H1 H 0.2985 1.1870 0.8265 0.057 Uiso 1 1 calc R
C2 C 0.1321(13) 1.3082(10) 0.9079(7) 0.055(2) Uani 1 1 d .
H2 H 0.1840 1.3660 0.9067 0.066 Uiso 1 1 calc R
C3 C -0.0042(12) 1.3352(11) 0.9558(7) 0.055(2) Uani 1 1 d .
H3 H -0.0494 1.4107 0.9875 0.066 Uiso 1 1 calc R
C4 C -0.0762(12) 1.2510(9) 0.9579(6) 0.049(2) Uani 1 1 d .
H4 H -0.1739 1.2700 0.9915 0.058 Uiso 1 1 calc R
C5 C -0.0165(10) 1.1416(9) 0.9147(6) 0.0416(19) Uani 1 1 d .
H5 H -0.0707 1.0846 0.9197 0.050 Uiso 1 1 calc R
C6 C 0.1262(12) 1.1122(10) 0.8623(6) 0.049(2) Uani 1 1 d .
C8 C 0.1527(12) 0.8976(11) 0.8122(6) 0.052(2) Uani 1 1 d .
H8 H 0.0563 0.9032 0.8435 0.062 Uiso 1 1 calc R
C7 C 0.2027(10) 0.9940(10) 0.8148(6) 0.047(2) Uani 1 1 d .
H7 H 0.2992 0.9849 0.7820 0.057 Uiso 1 1 calc R
C9 C 0.2399(11) 0.7868(11) 0.7638(6) 0.051(2) Uani 1 1 d .
H9 H 0.3381 0.7829 0.7361 0.062 Uiso 1 1 calc R
C11 C 0.3002(9) 0.5776(10) 0.6988(6) 0.0430(19) Uani 1 1 d .
H11 H 0.3967 0.5787 0.6718 0.052 Uiso 1 1 calc R
C10 C 0.2018(10) 0.6891(11) 0.7525(6) 0.048(2) Uani 1 1 d .
C12 C 0.2678(11) 0.4792(10) 0.6851(6) 0.049(2) Uani 1 1 d .
H12 H 0.1724 0.4761 0.7124 0.059 Uiso 1 1 calc R
C13 C 0.3678(11) 0.3716(10) 0.6302(6) 0.047(2) Uani 1 1 d .
C14 C 0.3177(11) 0.2748(10) 0.6235(7) 0.054(2) Uani 1 1 d .
H14 H 0.2228 0.2774 0.6555 0.065 Uiso 1 1 calc R
C15 C 0.3983(13) 0.1738(12) 0.5725(10) 0.077(4) Uani 1 1 d .
H15 H 0.3583 0.1091 0.5690 0.092 Uiso 1 1 calc R
C16 C 0.5430(13) 0.1659(13) 0.5246(9) 0.076(4) Uani 1 1 d .
H16 H 0.6012 0.0977 0.4882 0.092 Uiso 1 1 calc R
C17 C 0.5940(11) 0.2647(11) 0.5345(6) 0.053(2) Uani 1 1 d .
H17 H 0.6908 0.2629 0.5058 0.064 Uiso 1 1 calc R
C18 C 0.5037(12) 0.3644(10) 0.5859(6) 0.053(2) Uani 1 1 d .
H18 H 0.5395 0.4316 0.5902 0.063 Uiso 1 1 calc R
Br19 Br 0.00893(11) 0.68501(11) 0.80579(7) 0.0506(3) Uani 1 1 d .
C20 C 0.6119(9) 0.0917(9) -0.0285(5) 0.0386(18) Uani 1 1 d .
H20 H 0.6100 0.0545 0.0314 0.046 Uiso 1 1 calc R
C21 C 0.6875(10) 0.0024(9) -0.0890(6) 0.044(2) Uani 1 1 d .
H21 H 0.7354 -0.0954 -0.0705 0.053 Uiso 1 1 calc R
C22 C 0.6929(10) 0.0564(11) -0.1768(6) 0.047(2) Uani 1 1 d .
H22 H 0.7447 -0.0043 -0.2183 0.056 Uiso 1 1 calc R
C23 C 0.6259(9) 0.1917(10) -0.2018(5) 0.0364(18) Uani 1 1 d .
H23 H 0.6298 0.2266 -0.2620 0.044 Uiso 1 1 calc R
C24 C 0.5484(10) 0.2878(10) -0.1437(5) 0.0423(19) Uani 1 1 d .
H24 H 0.5039 0.3853 -0.1640 0.051 Uiso 1 1 calc R
C25 C 0.5390(8) 0.2353(9) -0.0549(5) 0.0330(16) Uani 1 1 d .
C26 C 0.4563(10) 0.3333(9) 0.0067(5) 0.0393(18) Uani 1 1 d .
H26 H 0.4203 0.4297 -0.0163 0.047 Uiso 1 1 calc R
C27 C 0.4265(9) 0.2996(9) 0.0930(5) 0.0385(18) Uani 1 1 d .
H27 H 0.4595 0.2045 0.1189 0.046 Uiso 1 1 calc R
C28 C 0.3438(10) 0.4088(9) 0.1463(5) 0.0388(17) Uani 1 1 d .
H28 H 0.3140 0.5015 0.1161 0.047 Uiso 1 1 calc R
C29 C 0.3038(10) 0.3969(9) 0.2321(5) 0.0395(18) Uani 1 1 d .
C30 C 0.2208(9) 0.5157(9) 0.2765(5) 0.0361(17) Uani 1 1 d .
H30 H 0.1866 0.6043 0.2407 0.043 Uiso 1 1 calc R
C31 C 0.1859(9) 0.5168(9) 0.3614(5) 0.0369(17) Uani 1 1 d .
H31 H 0.2168 0.4290 0.3982 0.044 Uiso 1 1 calc R
C32 C 0.1044(9) 0.6411(9) 0.4031(5) 0.0395(18) Uani 1 1 d .
C33 C 0.0498(10) 0.7756(9) 0.3590(5) 0.0400(18) Uani 1 1 d .
H33 H 0.0653 0.7914 0.2976 0.048 Uiso 1 1 calc R
C34 C -0.0284(10) 0.8890(9) 0.4035(6) 0.045(2) Uani 1 1 d .
H34 H -0.0639 0.9813 0.3723 0.054 Uiso 1 1 calc R
C35 C -0.0540(10) 0.8674(9) 0.4924(6) 0.0430(19) Uani 1 1 d .
H35 H -0.1085 0.9445 0.5225 0.052 Uiso 1 1 calc R
C36 C -0.0004(10) 0.7341(10) 0.5371(5) 0.0409(19) Uani 1 1 d .
H36 H -0.0168 0.7189 0.5984 0.049 Uiso 1 1 calc R
C37 C 0.0775(9) 0.6214(9) 0.4932(5) 0.0384(17) Uani 1 1 d .
H37 H 0.1132 0.5295 0.5249 0.046 Uiso 1 1 calc R
Br38 Br 0.36116(10) 0.21529(9) 0.30077(6) 0.0420(3) Uani 1 1 d .

loop_
_atom_site_aniso_label
_atom_site_aniso_U_11
_atom_site_aniso_U_22
_atom_site_aniso_U_33
_atom_site_aniso_U_23
_atom_site_aniso_U_13
_atom_site_aniso_U_12
C1 0.030(4) 0.053(5) 0.053(5) 0.000(4) -0.002(4) -0.016(4)
C2 0.062(6) 0.046(5) 0.067(6) -0.008(5) -0.018(5) -0.027(5)
C3 0.054(6) 0.049(5) 0.068(6) -0.016(5) -0.013(5) -0.020(5)
C4 0.055(5) 0.040(5) 0.045(5) -0.007(4) -0.006(4) -0.014(4)
C5 0.047(5) 0.034(4) 0.049(5) -0.010(4) -0.004(4) -0.020(4)
C6 0.060(6) 0.043(5) 0.038(4) -0.008(4) -0.014(4) -0.012(4)
C8 0.061(6) 0.067(6) 0.047(5) 0.011(4) -0.021(4) -0.047(5)
C7 0.036(4) 0.057(5) 0.044(5) -0.005(4) 0.001(4) -0.016(4)
C9 0.037(5) 0.065(6) 0.044(5) 0.001(4) -0.001(4) -0.020(4)
C11 0.027(4) 0.055(5) 0.043(5) 0.000(4) -0.006(3) -0.017(4)
C10 0.035(4) 0.061(6) 0.050(5) -0.007(4) -0.006(4) -0.022(4)
C12 0.047(5) 0.050(5) 0.048(5) -0.003(4) -0.007(4) -0.020(4)
C13 0.042(5) 0.047(5) 0.049(5) -0.010(4) -0.015(4) -0.009(4)
C14 0.038(5) 0.049(5) 0.077(7) -0.020(5) -0.013(5) -0.011(4)
C15 0.052(6) 0.052(6) 0.140(12) -0.041(7) -0.035(7) -0.012(5)
C16 0.052(6) 0.069(7) 0.097(9) -0.050(7) -0.021(6) 0.008(5)
C17 0.039(5) 0.072(7) 0.055(6) -0.023(5) 0.000(4) -0.025(5)
C18 0.064(6) 0.043(5) 0.046(5) -0.010(4) -0.012(4) -0.012(4)
Br19 0.0418(5) 0.0547(6) 0.0596(6) -0.0217(5) 0.0127(4) -0.0251(4)
C20 0.031(4) 0.053(5) 0.033(4) -0.006(3) 0.002(3) -0.022(4)
C21 0.042(5) 0.038(4) 0.053(5) -0.014(4) 0.001(4) -0.016(4)
C22 0.042(5) 0.067(6) 0.039(4) -0.023(4) 0.006(4) -0.026(4)
C23 0.025(4) 0.062(5) 0.025(3) -0.014(3) 0.001(3) -0.018(4)
C24 0.042(5) 0.047(5) 0.038(4) 0.003(4) -0.009(4) -0.022(4)
C25 0.026(3) 0.047(4) 0.031(4) -0.009(3) -0.001(3) -0.019(3)
C26 0.038(4) 0.040(4) 0.041(4) -0.006(3) -0.003(3) -0.018(4)
C27 0.029(4) 0.044(4) 0.035(4) -0.007(3) 0.000(3) -0.009(3)
C28 0.038(4) 0.040(4) 0.038(4) -0.010(3) -0.001(3) -0.016(4)
C29 0.035(4) 0.051(5) 0.041(4) -0.016(4) 0.001(3) -0.023(4)
C30 0.032(4) 0.041(4) 0.037(4) -0.006(3) 0.000(3) -0.018(3)
C31 0.033(4) 0.041(4) 0.039(4) -0.004(3) -0.002(3) -0.020(3)
C32 0.030(4) 0.053(5) 0.041(4) -0.009(4) -0.003(3) -0.021(4)
C33 0.039(4) 0.045(5) 0.036(4) -0.007(3) 0.001(3) -0.018(4)
C34 0.044(5) 0.039(4) 0.050(5) 0.000(4) -0.011(4) -0.015(4)
C35 0.038(4) 0.041(5) 0.050(5) -0.017(4) -0.001(4) -0.013(4)
C36 0.040(4) 0.059(5) 0.032(4) -0.012(4) 0.006(3) -0.030(4)
C37 0.033(4) 0.046(5) 0.038(4) -0.007(3) -0.001(3) -0.019(4)
Br38 0.0401(5) 0.0447(5) 0.0418(5) -0.0094(4) 0.0047(3) -0.0205(4)

loop_
_atom_type_symbol
_atom_type_description
_atom_type_scat_dispersion_real
_atom_type_scat_dispersion_imag
_atom_type_scat_source
C C 0.0181 0.0091 'International Tables Vol C Tables 4.2.6.8 and 6.1.1.4'
H H 0.0000 0.0000 'International Tables Vol C Tables 4.2.6.8 and 6.1.1.4'
Br Br -0.6763 1.2805 'International Tables Vol C Tables 4.2.6.8 and 6.1.1.4'

loop_
_geom_angle_atom_site_label_1
_geom_angle_atom_site_label_2
_geom_angle_atom_site_label_3
_geom_angle
C2 C1 C6 119.0(9)
C2 C1 H1 120.5
C6 C1 H1 120.5
C3 C2 C1 123.5(9)
C3 C2 H2 118.2
C1 C2 H2 118.2
C2 C3 C4 117.7(10)
C2 C3 H3 121.2
C4 C3 H3 121.2
C5 C4 C3 123.6(10)
C5 C4 H4 118.2
C3 C4 H4 118.2
C4 C5 C6 120.0(9)
C4 C5 H5 120.0
C6 C5 H5 120.0
C5 C6 C1 116.2(8)
C5 C6 C7 124.2(9)
C1 C6 C7 119.5(9)
C7 C8 C9 121.8(10)
C7 C8 H8 119.1
C9 C8 H8 119.1
C8 C7 C6 127.6(9)
C8 C7 H7 116.2
C6 C7 H7 116.2
C10 C9 C8 128.2(9)
C10 C9 H9 115.9
C8 C9 H9 115.9
C12 C11 C10 127.0(8)
C12 C11 H11 116.5
C10 C11 H11 116.5
C9 C10 C11 124.5(8)
C9 C10 Br19 119.7(8)
C11 C10 Br19 115.8(7)
C11 C12 C13 125.4(9)
C11 C12 H12 117.3
C13 C12 H12 117.3
C18 C13 C14 117.7(9)
C18 C13 C12 124.3(9)
C14 C13 C12 118.0(9)
C13 C14 C15 122.8(10)
C13 C14 H14 118.6
C15 C14 H14 118.6
C14 C15 C16 119.8(10)
C14 C15 H15 120.1
C16 C15 H15 120.1
C17 C16 C15 116.2(9)
C17 C16 H16 121.9
C15 C16 H16 121.9
C18 C17 C16 120.0(10)
C18 C17 H17 120.0
C16 C17 H17 120.0
C13 C18 C17 123.5(10)
C13 C18 H18 118.3
C17 C18 H18 118.3
C21 C20 C25 120.6(8)
C21 C20 H20 119.7
C25 C20 H20 119.7
C20 C21 C22 120.0(8)
C20 C21 H21 120.0
C22 C21 H21 120.0
C23 C22 C21 119.6(8)
C23 C22 H22 120.2
C21 C22 H22 120.2
C22 C23 C24 123.2(8)
C22 C23 H23 118.4
C24 C23 H23 118.4
C25 C24 C23 118.1(8)
C25 C24 H24 120.9
C23 C24 H24 120.9
C20 C25 C24 118.5(7)
C20 C25 C26 122.4(7)
C24 C25 C26 119.1(8)
C27 C26 C25 126.4(8)
C27 C26 H26 116.8
C25 C26 H26 116.8
C26 C27 C28 120.2(8)
C26 C27 H27 119.9
C28 C27 H27 119.9
C29 C28 C27 129.1(8)
C29 C28 H28 115.4
C27 C28 H28 115.4
C28 C29 C30 123.0(8)
C28 C29 Br38 119.5(7)
C30 C29 Br38 117.5(6)
C31 C30 C29 128.3(8)
C31 C30 H30 115.9
C29 C30 H30 115.9
C30 C31 C32 126.0(8)
C30 C31 H31 117.0
C32 C31 H31 117.0
C33 C32 C37 118.1(8)
C33 C32 C31 124.1(8)
C37 C32 C31 117.8(8)
C32 C33 C34 120.7(8)
C32 C33 H33 119.6
C34 C33 H33 119.6
C35 C34 C33 120.2(8)
C35 C34 H34 119.9
C33 C34 H34 119.9
C36 C35 C34 119.6(8)
C36 C35 H35 120.2
C34 C35 H35 120.2
C35 C36 C37 120.3(8)
C35 C36 H36 119.8
C37 C36 H36 119.8
C36 C37 C32 121.0(8)
C36 C37 H37 119.5
C32 C37 H37 119.5

loop_
_geom_bond_atom_site_label_1
_geom_bond_atom_site_label_2
_geom_bond_distance
C1 C2 1.374(14)
C1 C6 1.433(14)
C1 H1 0.9500
C2 C3 1.332(15)
C2 H2 0.9500
C3 C4 1.356(14)
C3 H3 0.9500
C4 C5 1.352(12)
C4 H4 0.9500
C5 C6 1.409(13)
C5 H5 0.9500
C6 C7 1.466(13)
C8 C7 1.337(13)
C8 C9 1.424(15)
C8 H8 0.9500
C7 H7 0.9500
C9 C10 1.318(14)
C9 H9 0.9500
C11 C12 1.304(13)
C11 C10 1.498(13)
C11 H11 0.9500
C10 Br19 1.903(9)
C12 C13 1.485(13)
C12 H12 0.9500
C13 C18 1.341(14)
C13 C14 1.361(13)
C14 C15 1.369(15)
C14 H14 0.9500
C15 C16 1.432(18)
C15 H15 0.9500
C16 C17 1.405(16)
C16 H16 0.9500
C17 C18 1.378(13)
C17 H17 0.9500
C18 H18 0.9500
C20 C21 1.391(12)
C20 C25 1.395(12)
C20 H20 0.9500
C21 C22 1.392(13)
C21 H21 0.9500
C22 C23 1.313(13)
C22 H22 0.9500
C23 C24 1.411(12)
C23 H23 0.9500
C24 C25 1.406(11)
C24 H24 0.9500
C25 C26 1.469(11)
C26 C27 1.351(11)
C26 H26 0.9500
C27 C28 1.458(11)
C27 H27 0.9500
C28 C29 1.345(11)
C28 H28 0.9500
C29 C30 1.444(11)
C29 Br38 1.916(9)
C30 C31 1.336(11)
C30 H30 0.9500
C31 C32 1.465(12)
C31 H31 0.9500
C32 C33 1.378(12)
C32 C37 1.397(11)
C33 C34 1.399(12)
C33 H33 0.9500
C34 C35 1.378(13)
C34 H34 0.9500
C35 C36 1.371(13)
C35 H35 0.9500
C36 C37 1.387(12)
C36 H36 0.9500
C37 H37 0.9500
